data_1511204
loop_
_publ_author_name
'Abdullaev, G.K.'
'Mamedov, Kh.S.'
'Dzhafarov, G.G.'

_publ_section_title
;
 Crystal structure of lanthanum orthoborate
;
_journal_name_full 'Azerbaidzhanskii Khimicheskii Zhurnal'
_journal_page_first 117
_journal_page_last 120
_journal_volume 1976
_journal_year 1976
_chemical_formula_sum 'B La O3'
_chemical_name_systematic 'La (B O3)'
_space_group_IT_number 62
_symmetry_space_group_name_Hall '-P 2n 2a'
_symmetry_space_group_name_H-M 'P m c n'
_cell_angle_alpha 90
_cell_angle_beta 90
_cell_angle_gamma 90
_cell_formula_units_Z 4
_cell_length_a 5.13
_cell_length_b 8.3
_cell_length_c 5.88
_cell_volume 250.365
_citation_journal_id_ASTM AZKZAU
_cod_data_source_file boron0-1_315.cif
_cod_data_source_block B1La1O3
_cod_original_cell_volume 250.3645
_cod_original_sg_symbol_Hall '-P 2ac 2n (y,z,x)'
_cod_original_formula_sum 'B1 La1 O3'
_cod_database_code 1511204

loop_
_symmetry_equiv_pos_as_xyz
x,y,z
-x,y+1/2,-z+1/2
-x+1/2,-y+1/2,z+1/2
x+1/2,-y,-z
-x,-y,-z
x,-y-1/2,z-1/2
x-1/2,y-1/2,-z-1/2
-x-1/2,y,z

loop_
_atom_site_label
_atom_site_type_symbol
_atom_site_fract_x
_atom_site_fract_y
_atom_site_fract_z
_atom_site_occupancy
_atom_site_U_iso_or_equiv
O1 O-2 0.25 0.083 0.431 1 0.0
O2 O-2 0.513 0.314 0.416 1 0.0
B1 B+3 0.25 0.253 0.413 1 0.0
La1 La+3 0.25 0.5844 0.2604 1 0.0
